data_1573014
loop_
_publ_author_name
'Anitha, Mandala'
'Chin, To-Jen'
'Liu, Guan-Cheng'
'Hsieh, Chi-Tien'
'Wang, Kuan-Hua'
'Li, Shu-Li'
'Cheng, Mu-Jeng'
'Farrell, Jeffrey M.'

_publ_section_title
;
 Metal-free alkyne annulation enabling &#x3c0;-extension of boron-doped
 polycyclic aromatic hydrocarbons.
;
_journal_issue 39
_journal_name_full 'Chemical science'
_journal_page_first 16210
_journal_page_last 16215
_journal_paper_doi 10.1039/d4sc03781b
_journal_volume 15
_journal_year 2024
_chemical_formula_sum 'C50 H30 B2'
_chemical_formula_weight 652.36
_space_group_crystal_system monoclinic
_space_group_IT_number 15
_space_group_name_Hall '-C 2yc'
_space_group_name_H-M_alt 'C 1 2/c 1'
_atom_sites_solution_hydrogens geom
_audit_creation_method SHELXL-2019/3
_audit_update_record
;
2024-03-20 deposited with the CCDC.	2024-09-09 downloaded from the CCDC.
;
_cell_angle_alpha 90
_cell_angle_beta 95.191(3)
_cell_angle_gamma 90
_cell_formula_units_Z 4
_cell_length_a 43.961(2)
_cell_length_b 9.5533(4)
_cell_length_c 7.9022(4)
_cell_measurement_reflns_used 5848
_cell_measurement_temperature 100(2)
_cell_measurement_theta_max 71.96
_cell_measurement_theta_min 4.04
_cell_volume 3305.1(3)
_computing_cell_refinement 'SAINT V8.40B (Bruker AXS LLC, 2019)'
_computing_data_collection 'Bruker APEX4'
_computing_data_reduction 'SAINT V8.40B (Bruker AXS LLC, 2019)'
_computing_molecular_graphics 'Bruker SHELXTL'
_computing_publication_material 'Bruker SHELXTL'
_computing_structure_refinement 'SHELXL-2019/2 (Sheldrick, 2019)'
_computing_structure_solution 'SHELXT 2018/2 (Sheldrick, 2018)'
_diffrn_ambient_temperature 100(2)
_diffrn_measured_fraction_theta_full 0.996
_diffrn_measured_fraction_theta_max 0.991
_diffrn_measurement_device_type 'Bruker AXS D8 VENTURE, PhotonIII_C28'
_diffrn_measurement_method '\w and \f scans'
_diffrn_radiation_type CuK\a
_diffrn_radiation_wavelength 1.54178
_diffrn_reflns_av_R_equivalents 0.0843
_diffrn_reflns_av_unetI/netI 0.0488
_diffrn_reflns_Laue_measured_fraction_full 0.996
_diffrn_reflns_Laue_measured_fraction_max 0.991
_diffrn_reflns_limit_h_max 53
_diffrn_reflns_limit_h_min -54
_diffrn_reflns_limit_k_max 11
_diffrn_reflns_limit_k_min -11
_diffrn_reflns_limit_l_max 9
_diffrn_reflns_limit_l_min -9
_diffrn_reflns_number 24601
_diffrn_reflns_point_group_measured_fraction_full 0.996
_diffrn_reflns_point_group_measured_fraction_max 0.991
_diffrn_reflns_theta_full 67.679
_diffrn_reflns_theta_max 72.139
_diffrn_reflns_theta_min 2.018
_diffrn_source 'I-mu-S microfocus sealed tube'
_exptl_absorpt_coefficient_mu 0.556
_exptl_absorpt_correction_T_max 1.0000
_exptl_absorpt_correction_T_min 0.7876
_exptl_absorpt_correction_type multi-scan
_exptl_absorpt_process_details
; 
SADABS 2016/2: Krause, L., Herbst-Irmer, R., Sheldrick, G. M., Stalke, D. (2015). 
"Comparison of silver and molybdenum microfocus X-ray sources for 
single-crystal structure determination" 
J. Appl. Cryst. 48, 3-10. 
doi:10.1107/S1600576714022985 
;
_exptl_crystal_colour black
_exptl_crystal_density_diffrn 1.311
_exptl_crystal_description plate
_exptl_crystal_F_000 1360
_exptl_crystal_size_max 0.090
_exptl_crystal_size_mid 0.050
_exptl_crystal_size_min 0.040
_refine_diff_density_max 0.218
_refine_diff_density_min -0.229
_refine_diff_density_rms 0.053
_refine_ls_extinction_method none
_refine_ls_goodness_of_fit_ref 1.030
_refine_ls_hydrogen_treatment constr
_refine_ls_matrix_type full
_refine_ls_number_parameters 236
_refine_ls_number_reflns 3236
_refine_ls_number_restraints 0
_refine_ls_restrained_S_all 1.030
_refine_ls_R_factor_all 0.0669
_refine_ls_R_factor_gt 0.0507
_refine_ls_shift/su_max 0.001
_refine_ls_shift/su_mean 0.000
_refine_ls_structure_factor_coef Fsqd
_refine_ls_weighting_details 'w=1/[\s^2^(Fo^2^)+(0.0878P)^2^+0.8482P] where P=(Fo^2^+2Fc^2^)/3'
_refine_ls_weighting_scheme calc
_refine_ls_wR_factor_gt 0.1375
_refine_ls_wR_factor_ref 0.1491
_reflns_Friedel_coverage 0.000
_reflns_number_gt 2525
_reflns_number_total 3236
_reflns_threshold_expression 'I > 2\s(I)'
_cod_data_source_file d4sc03781b2.cif
_cod_data_source_block ic22316
_cod_depositor_comments
;
The following automatic conversions were performed:

data item '_exptl_absorpt_correction_type' value 'Multi-Scan' was
changed to 'multi-scan' in accordance with the
/home/data/users/saulius/crontab/automatic-downloads/current/RSC/lib/dictionaries/cif_core.dic
dictionary named 'cif_core.dic' version 2.4.2 last updated on
2011-04-26.

Automatic conversion script
Id: cif_fix_values 8170 2020-07-09 18:12:32Z antanas 
;
_cod_original_sg_symbol_H-M 'C 2/c'
_cod_database_code 1573014
_shelx_shelxl_version_number 2019/3
_shelx_space_group_comment
; 
The symmetry employed for this shelxl refinement is uniquely defined 
by the following loop, which should always be used as a source of 
symmetry information in preference to the above space-group names. 
They are only intended as comments. 
;
_shelx_estimated_absorpt_t_min 0.952
_shelx_estimated_absorpt_t_max 0.978

loop_
_space_group_symop_operation_xyz
'x, y, z'
'-x, y, -z+1/2'
'x+1/2, y+1/2, z'
'-x+1/2, y+1/2, -z+1/2'
'-x, -y, -z'
'x, -y, z-1/2'
'-x+1/2, -y+1/2, -z'
'x+1/2, -y+1/2, z-1/2'

loop_
_atom_site_label
_atom_site_type_symbol
_atom_site_fract_x
_atom_site_fract_y
_atom_site_fract_z
_atom_site_U_iso_or_equiv
_atom_site_adp_type
_atom_site_occupancy
_atom_site_site_symmetry_order
_atom_site_calc_flag
_atom_site_refinement_flags_posn
_atom_site_refinement_flags_adp
_atom_site_refinement_flags_occupancy
_atom_site_disorder_assembly
_atom_site_disorder_group
C1 C 0.57663(5) 0.7236(2) 0.1210(2) 0.0383(5) Uani 1 1 d . . . . .
C2 C 0.58425(5) 0.8592(2) 0.0633(3) 0.0417(5) Uani 1 1 d . . . . .
H2 H 0.604704 0.891749 0.081951 0.050 Uiso 1 1 calc R U . . .
C3 C 0.56242(6) 0.9432(3) -0.0188(3) 0.0517(6) Uani 1 1 d . . . . .
H3 H 0.568077 1.032349 -0.059186 0.062 Uiso 1 1 calc R U . . .
C4 C 0.53233(6) 0.9008(3) -0.0441(4) 0.0637(8) Uani 1 1 d . . . . .
H4 H 0.517564 0.959919 -0.102986 0.076 Uiso 1 1 calc R U . . .
C5 C 0.52376(6) 0.7737(3) 0.0155(4) 0.0609(7) Uani 1 1 d . . . . .
H5 H 0.502826 0.747648 0.001796 0.073 Uiso 1 1 calc R U . . .
C6 C 0.54546(5) 0.6795(3) 0.0976(3) 0.0460(6) Uani 1 1 d . . . . .
C7 C 0.53792(6) 0.5428(3) 0.1484(3) 0.0569(7) Uani 1 1 d . . . . .
H7 H 0.517224 0.513084 0.134916 0.068 Uiso 1 1 calc R U . . .
C8 C 0.55993(6) 0.4525(3) 0.2167(3) 0.0543(6) Uani 1 1 d . . . . .
H8 H 0.554589 0.359869 0.246139 0.065 Uiso 1 1 calc R U . . .
C9 C 0.59046(6) 0.4975(2) 0.2431(3) 0.0449(6) Uani 1 1 d . . . . .
H9 H 0.605507 0.434821 0.292586 0.054 Uiso 1 1 calc R U . . .
C10 C 0.59900(5) 0.6296(2) 0.1992(2) 0.0365(5) Uani 1 1 d . . . . .
C11 C 0.65181(5) 0.6509(2) 0.1148(2) 0.0365(5) Uani 1 1 d . . . . .
H11 H 0.645649 0.598598 0.015259 0.044 Uiso 1 1 calc R U . . .
C12 C 0.63153(5) 0.67532(19) 0.2313(2) 0.0339(5) Uani 1 1 d . . . . .
C13 C 0.64036(5) 0.74920(19) 0.3933(2) 0.0342(5) Uani 1 1 d . . . . .
C14 C 0.61856(5) 0.7667(2) 0.5101(3) 0.0407(5) Uani 1 1 d . . . . .
H14 H 0.598472 0.731771 0.483026 0.049 Uiso 1 1 calc R U . . .
C15 C 0.62556(5) 0.8338(2) 0.6650(3) 0.0427(5) Uani 1 1 d . . . . .
H15 H 0.610458 0.844163 0.742770 0.051 Uiso 1 1 calc R U . . .
C16 C 0.65478(5) 0.8855(2) 0.7045(3) 0.0414(5) Uani 1 1 d . . . . .
H16 H 0.659737 0.931811 0.809774 0.050 Uiso 1 1 calc R U . . .
C17 C 0.67661(5) 0.8700(2) 0.5921(3) 0.0392(5) Uani 1 1 d . . . . .
H17 H 0.696519 0.906259 0.621383 0.047 Uiso 1 1 calc R U . . .
C18 C 0.67034(5) 0.80192(19) 0.4347(2) 0.0341(5) Uani 1 1 d . . . . .
C19 C 0.69319(5) 0.78499(18) 0.3116(2) 0.0338(5) Uani 1 1 d . . . . .
C20 C 0.72210(5) 0.83765(19) 0.3367(2) 0.0355(5) Uani 1 1 d . . . . .
H20 H 0.727717 0.885460 0.440192 0.043 Uiso 1 1 calc R U . . .
C21 C 0.74468(5) 0.82528(19) 0.2158(2) 0.0341(5) Uani 1 1 d . . . . .
C22 C 0.73838(4) 0.75430(18) 0.0562(2) 0.0314(4) Uani 1 1 d . . . . .
C23 C 0.77356(5) 0.88377(19) 0.2540(2) 0.0361(5) Uani 1 1 d . . . . .
H23 H 0.777942 0.931169 0.359035 0.043 Uiso 1 1 calc R U . . .
C24 C 0.79614(5) 0.87425(19) 0.1414(3) 0.0352(5) Uani 1 1 d . . . . .
H24 H 0.815520 0.915419 0.172229 0.042 Uiso 1 1 calc R U . . .
C25 C 0.79121(5) 0.80639(18) -0.0146(2) 0.0330(4) Uani 1 1 d . . . . .
B1 B 0.68441(5) 0.7067(2) 0.1425(3) 0.0336(5) Uani 1 1 d . . . . .

loop_
_atom_site_aniso_label
_atom_site_aniso_U_11
_atom_site_aniso_U_22
_atom_site_aniso_U_33
_atom_site_aniso_U_23
_atom_site_aniso_U_13
_atom_site_aniso_U_12
C1 0.0422(12) 0.0468(12) 0.0256(9) -0.0069(8) 0.0016(8) 0.0051(9)
C2 0.0479(12) 0.0410(11) 0.0354(11) -0.0051(9) -0.0012(9) 0.0121(9)
C3 0.0573(15) 0.0521(13) 0.0448(13) -0.0010(11) -0.0011(11) 0.0214(11)
C4 0.0596(17) 0.0741(18) 0.0562(15) -0.0054(14) -0.0007(13) 0.0327(14)
C5 0.0349(13) 0.096(2) 0.0521(14) -0.0164(15) 0.0057(11) 0.0160(13)
C6 0.0384(12) 0.0699(15) 0.0304(10) -0.0100(10) 0.0068(9) 0.0006(11)
C7 0.0468(14) 0.0908(19) 0.0342(12) -0.0080(12) 0.0097(10) -0.0201(13)
C8 0.0683(16) 0.0630(14) 0.0307(11) 0.0021(11) 0.0002(11) -0.0243(12)
C9 0.0588(14) 0.0439(11) 0.0299(11) 0.0009(9) -0.0078(10) -0.0087(10)
C10 0.0464(12) 0.0380(10) 0.0240(9) -0.0019(8) -0.0030(8) 0.0009(9)
C11 0.0453(12) 0.0333(9) 0.0281(10) -0.0045(8) -0.0115(8) 0.0031(8)
C12 0.0443(11) 0.0260(9) 0.0290(9) 0.0013(7) -0.0103(8) 0.0024(8)
C13 0.0464(12) 0.0266(9) 0.0275(9) 0.0002(8) -0.0078(9) 0.0029(8)
C14 0.0529(13) 0.0352(10) 0.0325(11) -0.0042(8) -0.0043(9) -0.0013(9)
C15 0.0619(14) 0.0356(10) 0.0299(10) -0.0028(8) 0.0012(9) -0.0004(10)
C16 0.0628(14) 0.0299(10) 0.0291(10) -0.0043(8) -0.0088(9) 0.0038(9)
C17 0.0544(13) 0.0279(9) 0.0325(10) -0.0028(8) -0.0120(9) 0.0034(9)
C18 0.0472(12) 0.0237(9) 0.0288(10) 0.0015(7) -0.0106(8) 0.0042(8)
C19 0.0448(12) 0.0230(8) 0.0308(10) -0.0008(7) -0.0120(8) 0.0049(8)
C20 0.0484(12) 0.0277(9) 0.0277(9) -0.0036(7) -0.0116(8) 0.0026(8)
C21 0.0440(11) 0.0253(9) 0.0302(10) -0.0023(7) -0.0119(8) 0.0034(8)
C22 0.0404(11) 0.0208(8) 0.0303(10) -0.0012(7) -0.0121(8) 0.0030(7)
C23 0.0475(12) 0.0281(9) 0.0298(9) -0.0063(8) -0.0126(9) 0.0007(8)
C24 0.0423(11) 0.0263(9) 0.0340(10) -0.0026(8) -0.0124(9) 0.0004(8)
C25 0.0427(11) 0.0229(8) 0.0307(10) -0.0013(7) -0.0119(8) 0.0024(8)
B1 0.0450(13) 0.0247(9) 0.0285(10) 0.0002(8) -0.0109(9) 0.0046(9)

loop_
_atom_type_symbol
_atom_type_description
_atom_type_scat_dispersion_real
_atom_type_scat_dispersion_imag
_atom_type_scat_source
C C 0.0181 0.0091 'International Tables Vol C Tables 4.2.6.8 and 6.1.1.4'
H H 0.0000 0.0000 'International Tables Vol C Tables 4.2.6.8 and 6.1.1.4'
B B 0.0090 0.0039 'International Tables Vol C Tables 4.2.6.8 and 6.1.1.4'

loop_
_geom_angle_atom_site_label_1
_geom_angle_atom_site_label_2
_geom_angle_atom_site_label_3
_geom_angle
_geom_angle_site_symmetry_1
_geom_angle_site_symmetry_3
_geom_angle_publ_flag
C2 C1 C6 118.5(2) . . ?
C2 C1 C10 122.5(2) . . ?
C6 C1 C10 119.0(2) . . ?
C3 C2 C1 120.7(2) . . ?
C2 C3 C4 121.2(3) . . ?
C5 C4 C3 120.1(2) . . ?
C4 C5 C6 121.6(2) . . ?
C7 C6 C5 123.3(2) . . ?
C7 C6 C1 118.8(2) . . ?
C5 C6 C1 117.8(2) . . ?
C8 C7 C6 121.2(2) . . ?
C7 C8 C9 119.8(2) . . ?
C10 C9 C8 121.6(2) . . ?
C9 C10 C1 119.6(2) . . ?
C9 C10 C12 120.41(18) . . ?
C1 C10 C12 119.98(18) . . ?
C12 C11 B1 120.49(17) . . ?
C11 C12 C13 122.04(18) . . ?
C11 C12 C10 120.73(17) . . ?
C13 C12 C10 117.23(18) . . ?
C14 C13 C18 118.79(17) . . ?
C14 C13 C12 119.00(18) . . ?
C18 C13 C12 122.20(19) . . ?
C15 C14 C13 121.7(2) . . ?
C16 C15 C14 119.3(2) . . ?
C17 C16 C15 120.26(19) . . ?
C16 C17 C18 121.9(2) . . ?
C17 C18 C13 118.1(2) . . ?
C17 C18 C19 123.01(19) . . ?
C13 C18 C19 118.90(17) . . ?
C20 C19 C18 123.13(17) . . ?
C20 C19 B1 117.4(2) . . ?
C18 C19 B1 119.50(18) . . ?
C19 C20 C21 124.13(17) . . ?
C23 C21 C22 118.58(19) . . ?
C23 C21 C20 119.42(17) . . ?
C22 C21 C20 122.01(18) . . ?
C22 C22 C25 121.6(2) 7_665 7_665 ?
C22 C22 C21 119.0(2) 7_665 . ?
C25 C22 C21 119.39(19) 7_665 . ?
C24 C23 C21 121.50(18) . . ?
C25 C24 C23 122.17(19) . . ?
C24 C25 C22 117.1(2) . 7_665 ?
C24 C25 B1 123.79(18) . 7_665 ?
C22 C25 B1 119.07(17) 7_665 7_665 ?
C11 B1 C25 125.17(17) . 7_665 ?
C11 B1 C19 116.8(2) . . ?
C25 B1 C19 118.06(19) 7_665 . ?

loop_
_geom_bond_atom_site_label_1
_geom_bond_atom_site_label_2
_geom_bond_distance
_geom_bond_site_symmetry_2
_geom_bond_publ_flag
C1 C2 1.424(3) . ?
C1 C6 1.430(3) . ?
C1 C10 1.430(3) . ?
C2 C3 1.369(3) . ?
C3 C4 1.381(4) . ?
C4 C5 1.367(4) . ?
C5 C6 1.425(4) . ?
C6 C7 1.414(4) . ?
C7 C8 1.370(4) . ?
C8 C9 1.407(3) . ?
C9 C10 1.370(3) . ?
C10 C12 1.495(3) . ?
C11 C12 1.359(3) . ?
C11 B1 1.526(3) . ?
C12 C13 1.482(2) . ?
C13 C14 1.400(3) . ?
C13 C18 1.421(3) . ?
C14 C15 1.391(3) . ?
C15 C16 1.385(3) . ?
C16 C17 1.373(3) . ?
C17 C18 1.409(3) . ?
C18 C19 1.469(3) . ?
C19 C20 1.365(3) . ?
C19 B1 1.549(3) . ?
C20 C21 1.443(3) . ?
C21 C23 1.395(3) . ?
C21 C22 1.437(3) . ?
C22 C22 1.416(4) 7_665 ?
C22 C25 1.435(3) 7_665 ?
C23 C24 1.394(3) . ?
C24 C25 1.393(3) . ?
C25 B1 1.544(3) 7_665 ?
